data_4341431
loop_
_publ_author_name
'Dong, Xi-Yan'
'Hu, Xiao-Peng'
'Yao, Hong-Chang'
'Zang, Shuang-Quan'
'Hou, Hong-Wei'
'Mak, Thomas C.W.'

_publ_section_title
;
 Alkaline Earth Metal (Mg, Sr, Ba)--Organic Frameworks Based on
 2,2&#x2032;,6,6&#x2032;-Tetracarboxybiphenyl for Proton Conduction
;
_journal_name_full 'Inorganic Chemistry'
_journal_page_first 141103102542005
_journal_paper_doi 10.1021/ic5017593
_journal_year 2014
_chemical_formula_sum 'C16 H20 O15 Sr2'
_chemical_formula_weight 627.56
_chemical_name_systematic
; 
 ? 
;
_space_group_IT_number 14
_symmetry_cell_setting monoclinic
_symmetry_space_group_name_Hall '-P 2ybc'
_symmetry_space_group_name_H-M 'P 1 21/c 1'
_atom_sites_solution_hydrogens geom
_atom_sites_solution_primary direct
_atom_sites_solution_secondary difmap
_audit_creation_method SHELXL-97
_cell_angle_alpha 90.00
_cell_angle_beta 100.256(4)
_cell_angle_gamma 90.00
_cell_formula_units_Z 4
_cell_length_a 13.6876(6)
_cell_length_b 10.4272(6)
_cell_length_c 15.0005(7)
_cell_measurement_temperature 293(2)
_cell_volume 2106.71(18)
_computing_structure_refinement 'SHELXL-97 (Sheldrick, 1997)'
_computing_structure_solution 'SHELXS-97 (Sheldrick, 1990)'
_diffrn_ambient_temperature 293(2)
_diffrn_measured_fraction_theta_full 0.998
_diffrn_measured_fraction_theta_max 0.998
_diffrn_radiation_monochromator graphite
_diffrn_radiation_source 'fine-focus sealed tube'
_diffrn_radiation_type MoK\a
_diffrn_radiation_wavelength 0.71073
_diffrn_reflns_av_R_equivalents 0.0710
_diffrn_reflns_av_sigmaI/netI 0.0966
_diffrn_reflns_limit_h_max 15
_diffrn_reflns_limit_h_min -16
_diffrn_reflns_limit_k_max 10
_diffrn_reflns_limit_k_min -12
_diffrn_reflns_limit_l_max 17
_diffrn_reflns_limit_l_min -17
_diffrn_reflns_number 8434
_diffrn_reflns_theta_full 25.00
_diffrn_reflns_theta_max 25.00
_diffrn_reflns_theta_min 2.96
_exptl_absorpt_coefficient_mu 5.142
_exptl_absorpt_correction_T_max 0.5462
_exptl_absorpt_correction_T_min 0.5152
_exptl_absorpt_correction_type multi-scan
_exptl_absorpt_process_details SADABS
_exptl_crystal_density_diffrn 1.979
_exptl_crystal_density_method 'not measured'
_exptl_crystal_F_000 1248
_exptl_crystal_size_max 0.2
_exptl_crystal_size_mid 0.18
_exptl_crystal_size_min 0.18
_refine_diff_density_max 0.837
_refine_diff_density_min -0.715
_refine_diff_density_rms 0.134
_refine_ls_extinction_method none
_refine_ls_goodness_of_fit_ref 1.009
_refine_ls_hydrogen_treatment constr
_refine_ls_matrix_type full
_refine_ls_number_parameters 298
_refine_ls_number_reflns 3714
_refine_ls_number_restraints 0
_refine_ls_restrained_S_all 1.009
_refine_ls_R_factor_all 0.0786
_refine_ls_R_factor_gt 0.0522
_refine_ls_shift/su_max 0.000
_refine_ls_shift/su_mean 0.000
_refine_ls_structure_factor_coef Fsqd
_refine_ls_weighting_details 'calc w=1/[\s^2^(Fo^2^)+(0.0302P)^2^+0.0000P] where P=(Fo^2^+2Fc^2^)/3'
_refine_ls_weighting_scheme calc
_refine_ls_wR_factor_gt 0.1003
_refine_ls_wR_factor_ref 0.1103
_reflns_number_gt 2747
_reflns_number_total 3714
_reflns_threshold_expression >2sigma(I)
_cod_data_source_file ic5017593_si_002.cif
_cod_data_source_block Sr-BPTC
_cod_original_sg_symbol_H-M p21/c
_cod_database_code 4341431

loop_
_symmetry_equiv_pos_as_xyz
'x, y, z'
'-x, y+1/2, -z+1/2'
'-x, -y, -z'
'x, -y-1/2, z-1/2'

loop_
_atom_site_label
_atom_site_type_symbol
_atom_site_fract_x
_atom_site_fract_y
_atom_site_fract_z
_atom_site_U_iso_or_equiv
_atom_site_adp_type
_atom_site_occupancy
_atom_site_symmetry_multiplicity
_atom_site_calc_flag
_atom_site_refinement_flags
Sr1 Sr 0.10322(4) 0.04723(6) 0.13163(3) 0.02108(18) Uani 1 1 d .
Sr2 Sr 0.41162(4) 0.02750(6) 0.08423(4) 0.02157(18) Uani 1 1 d .
O1 O 0.0721(3) 0.4720(4) 0.4430(3) 0.0320(11) Uani 1 1 d .
O2 O 0.2236(3) 0.4193(4) 0.5104(2) 0.0252(10) Uani 1 1 d .
O3 O 0.4483(3) 0.3481(4) 0.4396(2) 0.0225(10) Uani 1 1 d .
O4 O 0.5118(3) 0.1690(4) 0.3923(3) 0.0282(10) Uani 1 1 d .
O5 O 0.0049(3) 0.1615(4) 0.3987(2) 0.0280(11) Uani 1 1 d .
O6 O 0.0490(3) 0.1787(4) 0.2634(2) 0.0250(10) Uani 1 1 d .
O7 O 0.4035(3) 0.2333(4) 0.1749(3) 0.0292(11) Uani 1 1 d .
O8 O 0.2843(3) 0.0996(4) 0.2007(2) 0.0237(10) Uani 1 1 d .
O4W O 0.0446(4) 0.2733(4) 0.0771(3) 0.0439(14) Uani 1 1 d .
H4A H 0.0177 0.3062 0.1186 0.053 Uiso 1 1 d R
H4B H 0.0447 0.3179 0.0297 0.053 Uiso 1 1 d R
O5W O 0.0975(3) -0.1277(4) 0.2522(2) 0.0396(13) Uani 1 1 d .
H5A H 0.1526 -0.1493 0.2843 0.048 Uiso 1 1 d R
H5B H 0.0765 -0.2043 0.2441 0.048 Uiso 1 1 d R
O1W O 0.6047(3) 0.0977(4) 0.0919(3) 0.0357(12) Uani 1 1 d .
H1WA H 0.6333 0.0433 0.0631 0.054 Uiso 1 1 d R
H1WC H 0.6338 0.1000 0.1469 0.054 Uiso 1 1 d R
O2W O 0.4983(3) -0.0293(4) 0.2503(3) 0.0434(13) Uani 1 1 d .
H2A H 0.5166 0.0331 0.2858 0.052 Uiso 1 1 d R
H2B H 0.5388 -0.0908 0.2650 0.052 Uiso 1 1 d R
O3W O 0.3378(3) -0.1828(4) 0.1258(3) 0.0318(11) Uani 1 1 d .
H3A H 0.2802 -0.2097 0.1029 0.038 Uiso 1 1 d R
H3B H 0.3863 -0.2290 0.1169 0.038 Uiso 1 1 d R
O6W O 0.1388(3) -0.1864(4) 0.0650(3) 0.0330(11) Uani 1 1 d .
H6A H 0.0994 -0.2422 0.0800 0.040 Uiso 1 1 d R
H6B H 0.1057 -0.1627 0.0143 0.040 Uiso 1 1 d R
O7W O 0.3096(4) 0.8172(5) 0.3077(3) 0.0439(13) Uani 1 1 d .
H7WB H 0.3715 0.8053 0.3254 0.066 Uiso 1 1 d R
H7WC H 0.2985 0.8343 0.2514 0.066 Uiso 1 1 d R
C1 C 0.1684(5) 0.5262(6) 0.2903(4) 0.0257(15) Uani 1 1 d .
H1 H 0.1315 0.5948 0.3060 0.031 Uiso 1 1 calc R
C2 C 0.1888(4) 0.4225(6) 0.3489(3) 0.0157(13) Uani 1 1 d .
C3 C 0.2027(5) 0.5280(7) 0.2088(4) 0.0326(17) Uani 1 1 d .
H3 H 0.1893 0.5975 0.1697 0.039 Uiso 1 1 calc R
C4 C 0.2408(4) 0.3167(5) 0.3251(3) 0.0120(12) Uani 1 1 d .
C5 C 0.2567(5) 0.4257(6) 0.1868(4) 0.0275(16) Uani 1 1 d .
H5 H 0.2822 0.4281 0.1334 0.033 Uiso 1 1 calc R
C6 C 0.2740(4) 0.3199(6) 0.2418(3) 0.0165(13) Uani 1 1 d .
C7 C 0.3250(5) 0.2094(6) 0.2058(3) 0.0220(14) Uani 1 1 d .
C8 C 0.2545(4) 0.1983(6) 0.3821(3) 0.0147(13) Uani 1 1 d .
C9 C 0.4431(4) 0.2313(6) 0.4170(3) 0.0184(14) Uani 1 1 d .
C10 C 0.3496(4) 0.1568(6) 0.4236(3) 0.0173(13) Uani 1 1 d .
C11 C 0.1717(4) 0.1230(6) 0.3927(3) 0.0165(13) Uani 1 1 d .
C12 C 0.0688(4) 0.1568(6) 0.3475(4) 0.0192(14) Uani 1 1 d .
C13 C 0.1845(4) 0.0112(6) 0.4417(4) 0.0198(14) Uani 1 1 d .
H13 H 0.1293 -0.0371 0.4488 0.024 Uiso 1 1 calc R
C14 C 0.3598(5) 0.0418(6) 0.4707(4) 0.0218(14) Uani 1 1 d .
H14 H 0.4228 0.0129 0.4962 0.026 Uiso 1 1 calc R
C15 C 0.2780(5) -0.0306(6) 0.4805(4) 0.0224(14) Uani 1 1 d .
H15 H 0.2859 -0.1070 0.5130 0.027 Uiso 1 1 calc R
C16 C 0.1599(4) 0.4379(6) 0.4408(4) 0.0188(14) Uani 1 1 d .

loop_
_atom_site_aniso_label
_atom_site_aniso_U_11
_atom_site_aniso_U_22
_atom_site_aniso_U_33
_atom_site_aniso_U_23
_atom_site_aniso_U_13
_atom_site_aniso_U_12
Sr1 0.0155(3) 0.0280(4) 0.0210(3) 0.0008(2) 0.0067(2) -0.0017(3)
Sr2 0.0176(3) 0.0237(3) 0.0259(3) -0.0024(2) 0.0106(2) 0.0008(3)
O1 0.016(3) 0.050(3) 0.032(2) -0.007(2) 0.0071(19) 0.008(2)
O2 0.022(2) 0.037(3) 0.017(2) 0.0011(19) 0.0051(18) 0.002(2)
O3 0.016(2) 0.024(3) 0.029(2) -0.0022(19) 0.0081(18) -0.003(2)
O4 0.017(3) 0.027(3) 0.044(3) -0.002(2) 0.015(2) 0.003(2)
O5 0.013(2) 0.043(3) 0.030(2) -0.004(2) 0.0084(19) 0.000(2)
O6 0.019(2) 0.038(3) 0.017(2) 0.0027(19) 0.0019(18) 0.004(2)
O7 0.024(3) 0.030(3) 0.039(3) -0.005(2) 0.020(2) -0.004(2)
O8 0.021(2) 0.026(3) 0.026(2) -0.0038(19) 0.0069(18) -0.002(2)
O4W 0.067(4) 0.042(3) 0.027(2) 0.005(2) 0.017(2) 0.010(3)
O5W 0.043(3) 0.034(3) 0.039(3) 0.009(2) -0.002(2) -0.009(3)
O1W 0.028(3) 0.044(3) 0.034(2) -0.003(2) 0.002(2) 0.003(2)
O2W 0.038(3) 0.034(3) 0.051(3) -0.013(2) -0.011(2) 0.011(3)
O3W 0.018(3) 0.033(3) 0.047(3) -0.005(2) 0.014(2) -0.005(2)
O6W 0.028(3) 0.033(3) 0.039(3) 0.009(2) 0.011(2) -0.004(2)
O7W 0.036(3) 0.056(4) 0.041(3) -0.002(2) 0.009(2) 0.000(3)
C1 0.021(4) 0.023(4) 0.035(4) 0.000(3) 0.011(3) 0.010(3)
C2 0.013(3) 0.018(3) 0.016(3) -0.002(2) 0.004(2) -0.004(3)
C3 0.034(4) 0.038(4) 0.031(4) 0.018(3) 0.019(3) 0.010(4)
C4 0.005(3) 0.016(3) 0.015(3) -0.001(2) 0.001(2) -0.002(2)
C5 0.031(4) 0.035(4) 0.020(3) 0.009(3) 0.016(3) 0.005(3)
C6 0.012(3) 0.018(3) 0.022(3) -0.001(2) 0.008(2) 0.000(3)
C7 0.020(4) 0.032(4) 0.014(3) -0.001(3) 0.002(3) 0.002(3)
C8 0.013(3) 0.019(3) 0.015(3) -0.003(2) 0.010(2) 0.002(3)
C9 0.015(4) 0.024(4) 0.016(3) 0.006(3) 0.000(3) 0.002(3)
C10 0.008(3) 0.025(4) 0.020(3) -0.002(3) 0.005(2) -0.003(3)
C11 0.017(3) 0.024(4) 0.010(3) -0.004(2) 0.005(2) 0.000(3)
C12 0.016(3) 0.014(3) 0.029(3) -0.008(3) 0.006(3) -0.003(3)
C13 0.018(3) 0.021(4) 0.023(3) 0.002(3) 0.010(3) -0.007(3)
C14 0.016(3) 0.025(4) 0.025(3) 0.009(3) 0.005(3) 0.010(3)
C15 0.030(4) 0.014(3) 0.024(3) 0.003(3) 0.009(3) 0.001(3)
C16 0.015(3) 0.020(4) 0.024(3) 0.000(3) 0.008(3) 0.002(3)

loop_
_atom_type_symbol
_atom_type_description
_atom_type_scat_dispersion_real
_atom_type_scat_dispersion_imag
_atom_type_scat_source
C C 0.0033 0.0016 'International Tables Vol C Tables 4.2.6.8 and 6.1.1.4'
H H 0.0000 0.0000 'International Tables Vol C Tables 4.2.6.8 and 6.1.1.4'
O O 0.0106 0.0060 'International Tables Vol C Tables 4.2.6.8 and 6.1.1.4'
Sr Sr -1.5307 3.2498 'International Tables Vol C Tables 4.2.6.8 and 6.1.1.4'

loop_
_geom_angle_atom_site_label_1
_geom_angle_atom_site_label_2
_geom_angle_atom_site_label_3
_geom_angle
_geom_angle_site_symmetry_1
_geom_angle_site_symmetry_3
O8 Sr1 O4W 99.03(15) . .
O8 Sr1 O5W 90.87(13) . .
O4W Sr1 O5W 145.40(14) . .
O8 Sr1 O1 174.03(14) . 2_545
O4W Sr1 O1 85.85(15) . 2_545
O5W Sr1 O1 86.99(13) . 2_545
O8 Sr1 O6 88.13(12) . .
O4W Sr1 O6 69.31(13) . .
O5W Sr1 O6 78.05(14) . .
O1 Sr1 O6 96.87(13) 2_545 .
O8 Sr1 O2 65.23(12) . 4_565
O4W Sr1 O2 81.94(14) . 4_565
O5W Sr1 O2 131.73(14) . 4_565
O1 Sr1 O2 112.38(12) 2_545 4_565
O6 Sr1 O2 137.19(13) . 4_565
O8 Sr1 O6W 96.66(13) . .
O4W Sr1 O6W 140.52(12) . .
O5W Sr1 O6W 69.68(13) . .
O1 Sr1 O6W 77.36(14) 2_545 .
O6 Sr1 O6W 147.40(12) . .
O2 Sr1 O6W 72.24(13) 4_565 .
O8 Sr1 O1 112.70(12) . 4_565
O4W Sr1 O1 76.19(13) . 4_565
O5W Sr1 O1 129.90(13) . 4_565
O1 Sr1 O1 64.95(14) 2_545 4_565
O6 Sr1 O1 142.15(13) . 4_565
O2 Sr1 O1 47.51(12) 4_565 4_565
O6W Sr1 O1 64.33(12) . 4_565
O8 Sr1 C16 88.83(13) . 4_565
O4W Sr1 C16 77.05(14) . 4_565
O5W Sr1 C16 136.60(15) . 4_565
O1 Sr1 C16 88.89(14) 2_545 4_565
O6 Sr1 C16 145.27(14) . 4_565
O2 Sr1 C16 23.60(13) 4_565 4_565
O6W Sr1 C16 67.27(14) . 4_565
O1 Sr1 C16 23.95(13) 4_565 4_565
O8 Sr1 Sr2 36.11(8) . .
O4W Sr1 Sr2 104.14(11) . .
O5W Sr1 Sr2 103.27(10) . .
O1 Sr1 Sr2 139.32(10) 2_545 .
O6 Sr1 Sr2 123.67(9) . .
O2 Sr1 Sr2 34.54(8) 4_565 .
O6W Sr1 Sr2 70.04(9) . .
O1 Sr1 Sr2 79.11(9) 4_565 .
C16 Sr1 Sr2 56.59(11) 4_565 .
O8 Sr1 Sr1 143.49(8) . 3
O4W Sr1 Sr1 79.15(10) . 3
O5W Sr1 Sr1 111.41(10) . 3
O1 Sr1 Sr1 33.90(9) 2_545 3
O6 Sr1 Sr1 123.66(9) . 3
O2 Sr1 Sr1 78.51(8) 4_565 3
O6W Sr1 Sr1 66.97(9) . 3
O1 Sr1 Sr1 31.05(9) 4_565 3
C16 Sr1 Sr1 54.99(11) 4_565 3
Sr2 Sr1 Sr1 108.382(18) . 3
O8 Sr1 H4A 100.1 . .
O4W Sr1 H4A 16.1 . .
O5W Sr1 H4A 129.5 . .
O1 Sr1 H4A 85.5 2_545 .
O6 Sr1 H4A 53.5 . .
O2 Sr1 H4A 96.9 4_565 .
O6W Sr1 H4A 153.9 . .
O1 Sr1 H4A 90.7 4_565 .
C16 Sr1 H4A 93.1 4_565 .
Sr2 Sr1 H4A 114.5 . .
Sr1 Sr1 H4A 87.9 3 .
O8 Sr1 H6B 107.4 . .
O4W Sr1 H6B 123.4 . .
O5W Sr1 H6B 83.9 . .
O1 Sr1 H6B 66.8 2_545 .
O6 Sr1 H6B 156.4 . .
O2 Sr1 H6B 66.4 4_565 .
O6W Sr1 H6B 17.6 . .
O1 Sr1 H6B 47.7 4_565 .
C16 Sr1 H6B 55.1 4_565 .
Sr2 Sr1 H6B 75.2 . .
Sr1 Sr1 H6B 50.3 3 .
H4A Sr1 H6B 136.3 . .
O3W Sr2 O7 122.57(13) . .
O3W Sr2 O2W 72.82(14) . .
O7 Sr2 O2W 74.92(14) . .
O3W Sr2 O3 139.94(12) . 4_565
O7 Sr2 O3 93.28(12) . 4_565
O2W Sr2 O3 140.02(14) . 4_565
O3W Sr2 O2 83.41(13) . 4_565
O7 Sr2 O2 85.20(13) . 4_565
O2W Sr2 O2 132.70(13) . 4_565
O3 Sr2 O2 82.43(12) 4_565 4_565
O3W Sr2 O1W 130.32(14) . .
O7 Sr2 O1W 83.41(13) . .
O2W Sr2 O1W 75.50(14) . .
O3 Sr2 O1W 65.14(12) 4_565 .
O2 Sr2 O1W 144.78(13) 4_565 .
O3W Sr2 O3 76.17(13) . 2_645
O7 Sr2 O3 137.63(13) . 2_645
O2W Sr2 O3 76.22(13) . 2_645
O3 Sr2 O3 89.35(12) 4_565 2_645
O2 Sr2 O3 136.92(12) 4_565 2_645
O1W Sr2 O3 59.64(13) . 2_645
O3W Sr2 O8 76.00(13) . .
O7 Sr2 O8 49.23(13) . .
O2W Sr2 O8 72.16(13) . .
O3 Sr2 O8 127.78(12) 4_565 .
O2 Sr2 O8 62.56(11) 4_565 .
O1W Sr2 O8 127.74(12) . .
O3 Sr2 O8 142.70(11) 2_645 .
O3W Sr2 O1W 82.32(12) . 3_655
O7 Sr2 O1W 148.67(13) . 3_655
O2W Sr2 O1W 134.87(13) . 3_655
O3 Sr2 O1W 58.23(12) 4_565 3_655
O2 Sr2 O1W 78.76(12) 4_565 3_655
O1W Sr2 O1W 94.35(11) . 3_655
O3 Sr2 O1W 61.36(11) 2_645 3_655
O8 Sr2 O1W 137.19(12) . 3_655
O3W Sr2 C7 100.27(15) . .
O7 Sr2 C7 24.57(15) . .
O2W Sr2 C7 74.25(15) . .
O3 Sr2 C7 109.83(14) 4_565 .
O2 Sr2 C7 70.54(14) 4_565 .
O1W Sr2 C7 106.73(15) . .
O3 Sr2 C7 149.91(13) 2_645 .
O8 Sr2 C7 24.88(14) . .
O1W Sr2 C7 148.57(14) 3_655 .
O3W Sr2 Sr2 110.95(10) . 3_655
O7 Sr2 Sr2 124.62(10) . 3_655
O2W Sr2 Sr2 111.03(11) . 3_655
O3 Sr2 Sr2 45.67(9) 4_565 3_655
O2 Sr2 Sr2 115.57(8) 4_565 3_655
O1W Sr2 Sr2 49.31(9) . 3_655
O3 Sr2 Sr2 43.68(8) 2_645 3_655
O8 Sr2 Sr2 172.84(9) . 3_655
O1W Sr2 Sr2 45.04(9) 3_655 3_655
C7 Sr2 Sr2 148.56(13) . 3_655
O3W Sr2 Sr1 64.30(10) . .
O7 Sr2 Sr1 75.01(10) . .
O2W Sr2 Sr1 98.13(11) . .
O3 Sr2 Sr1 115.81(9) 4_565 .
O2 Sr2 Sr1 34.71(8) 4_565 .
O1W Sr2 Sr1 158.42(9) . .
O3 Sr2 Sr1 139.75(9) 2_645 .
O8 Sr2 Sr1 32.99(8) . .
O1W Sr2 Sr1 104.22(9) 3_655 .
C7 Sr2 Sr1 51.87(12) . .
Sr2 Sr2 Sr1 147.85(2) 3_655 .
O3W Sr2 H3B 17.9 . .
O7 Sr2 H3B 134.7 . .
O2W Sr2 H3B 70.3 . .
O3 Sr2 H3B 132.0 4_565 .
O2 Sr2 H3B 97.6 4_565 .
O1W Sr2 H3B 113.9 . .
O3 Sr2 H3B 58.3 2_645 .
O8 Sr2 H3B 92.2 . .
O1W Sr2 H3B 74.6 3_655 .
C7 Sr2 H3B 115.4 . .
Sr2 Sr2 H3B 94.9 3_655 .
Sr1 Sr2 H3B 82.1 . .
C16 O1 Sr1 153.1(4) . 2
C16 O1 Sr1 91.9(3) . 4_566
Sr1 O1 Sr1 115.05(14) 2 4_566
C16 O2 Sr2 142.2(4) . 4_566
C16 O2 Sr1 97.2(3) . 4_566
Sr2 O2 Sr1 110.75(13) 4_566 4_566
C9 O3 Sr2 132.9(3) . 4_566
C9 O3 Sr2 129.0(4) . 2_655
Sr2 O3 Sr2 90.65(12) 4_566 2_655
C12 O6 Sr1 128.3(4) . .
C7 O7 Sr2 98.5(4) . .
C7 O8 Sr1 126.7(4) . .
C7 O8 Sr2 87.9(3) . .
Sr1 O8 Sr2 110.90(13) . .
Sr1 O4W H4A 106.7 . .
Sr1 O4W H4B 136.1 . .
H4A O4W H4B 117.2 . .
Sr1 O5W H5A 116.8 . .
Sr1 O5W H5B 128.0 . .
H5A O5W H5B 94.3 . .
Sr2 O1W Sr2 85.65(11) . 3_655
Sr2 O1W H1WA 109.3 . .
Sr2 O1W H1WC 109.4 . .
Sr2 O1W H1WC 146.9 3_655 .
H1WA O1W H1WC 109.5 . .
Sr2 O2W H2A 117.0 . .
Sr2 O2W H2B 125.3 . .
H2A O2W H2B 108.0 . .
Sr2 O3W H3A 124.5 . .
Sr2 O3W H3B 95.4 . .
H3A O3W H3B 116.3 . .
Sr1 O6W H6A 110.8 . .
Sr1 O6W H6B 88.1 . .
H6A O6W H6B 100.0 . .
H7WB O7W H7WC 109.5 . .
C3 C1 C2 120.5(6) . .
C3 C1 H1 119.8 . .
C2 C1 H1 119.8 . .
C1 C2 C4 120.5(5) . .
C1 C2 C16 116.0(5) . .
C4 C2 C16 123.2(5) . .
C5 C3 C1 118.9(6) . .
C5 C3 H3 120.5 . .
C1 C3 H3 120.5 . .
C2 C4 C6 118.1(5) . .
C2 C4 C8 121.7(5) . .
C6 C4 C8 120.1(5) . .
C3 C5 C6 121.5(5) . .
C3 C5 H5 119.2 . .
C6 C5 H5 119.2 . .
C5 C6 C4 120.4(5) . .
C5 C6 C7 116.3(5) . .
C4 C6 C7 123.3(5) . .
O7 C7 O8 123.2(6) . .
O7 C7 C6 117.4(6) . .
O8 C7 C6 119.2(5) . .
O7 C7 Sr2 56.9(3) . .
O8 C7 Sr2 67.2(3) . .
C6 C7 Sr2 163.9(4) . .
C10 C8 C11 118.5(5) . .
C10 C8 C4 121.3(5) . .
C11 C8 C4 120.2(5) . .
O4 C9 O3 124.7(6) . .
O4 C9 C10 116.2(5) . .
O3 C9 C10 119.1(5) . .
C14 C10 C8 119.5(5) . .
C14 C10 C9 117.9(5) . .
C8 C10 C9 122.6(5) . .
C13 C11 C8 120.3(5) . .
C13 C11 C12 117.6(5) . .
C8 C11 C12 122.0(5) . .
O6 C12 O5 123.5(5) . .
O6 C12 C11 120.9(5) . .
O5 C12 C11 115.6(5) . .
C11 C13 C15 121.0(6) . .
C11 C13 H13 119.5 . .
C15 C13 H13 119.5 . .
C15 C14 C10 121.2(6) . .
C15 C14 H14 119.4 . .
C10 C14 H14 119.4 . .
C14 C15 C13 119.5(5) . .
C14 C15 H15 120.3 . .
C13 C15 H15 120.3 . .
O2 C16 O1 123.2(5) . .
O2 C16 C2 119.3(5) . .
O1 C16 C2 117.5(5) . .
O2 C16 Sr1 59.2(3) . 4_566
O1 C16 Sr1 64.2(3) . 4_566
C2 C16 Sr1 176.6(4) . 4_566

loop_
_geom_bond_atom_site_label_1
_geom_bond_atom_site_label_2
_geom_bond_distance
_geom_bond_site_symmetry_2
Sr1 O8 2.569(4) .
Sr1 O4W 2.576(5) .
Sr1 O5W 2.580(4) .
Sr1 O1 2.582(4) 2_545
Sr1 O6 2.618(4) .
Sr1 O2 2.685(4) 4_565
Sr1 O6W 2.709(4) .
Sr1 O1 2.793(4) 4_565
Sr1 C16 3.101(5) 4_565
Sr1 Sr2 4.4086(8) .
Sr1 Sr1 4.5361(11) 3
Sr1 H4A 2.9355 .
Sr1 H6B 2.8128 .
Sr2 O3W 2.538(4) .
Sr2 O7 2.554(4) .
Sr2 O2W 2.629(4) .
Sr2 O3 2.652(4) 4_565
Sr2 O2 2.673(4) 4_565
Sr2 O1W 2.725(4) .
Sr2 O3 2.747(4) 2_645
Sr2 O8 2.781(4) .
Sr2 O1W 2.920(4) 3_655
Sr2 C7 3.015(6) .
Sr2 Sr2 3.8400(11) 3_655
Sr2 H3B 2.7521 .
O1 C16 1.259(7) .
O1 Sr1 2.582(4) 2
O1 Sr1 2.793(4) 4_566
O2 C16 1.251(6) .
O2 Sr2 2.673(4) 4_566
O2 Sr1 2.685(4) 4_566
O3 C9 1.263(7) .
O3 Sr2 2.652(4) 4_566
O3 Sr2 2.747(4) 2_655
O4 C9 1.253(7) .
O5 C12 1.264(6) .
O6 C12 1.264(6) .
O7 C7 1.268(7) .
O8 C7 1.269(7) .
O4W H4A 0.8500 .
O4W H4B 0.8500 .
O5W H5A 0.8499 .
O5W H5B 0.8500 .
O1W Sr2 2.920(4) 3_655
O1W H1WA 0.8500 .
O1W H1WC 0.8500 .
O2W H2A 0.8499 .
O2W H2B 0.8500 .
O3W H3A 0.8501 .
O3W H3B 0.8501 .
O6W H6A 0.8499 .
O6W H6B 0.8501 .
O7W H7WB 0.8501 .
O7W H7WC 0.8499 .
C1 C3 1.385(8) .
C1 C2 1.390(8) .
C1 H1 0.9300 .
C2 C4 1.393(8) .
C2 C16 1.509(7) .
C3 C5 1.371(9) .
C3 H3 0.9300 .
C4 C6 1.404(7) .
C4 C8 1.495(8) .
C5 C6 1.373(8) .
C5 H5 0.9300 .
C6 C7 1.498(8) .
C8 C10 1.407(7) .
C8 C11 1.411(8) .
C9 C10 1.515(8) .
C10 C14 1.386(8) .
C11 C13 1.372(8) .
C11 C12 1.493(8) .
C13 C15 1.379(8) .
C13 H13 0.9300 .
C14 C15 1.378(8) .
C14 H14 0.9300 .
C15 H15 0.9300 .
C16 Sr1 3.101(5) 4_566

loop_
_geom_hbond_atom_site_label_D
_geom_hbond_atom_site_label_H
_geom_hbond_atom_site_label_A
_geom_hbond_distance_DH
_geom_hbond_distance_HA
_geom_hbond_distance_DA
_geom_hbond_angle_DHA
_geom_hbond_site_symmetry_A
O1W H1WC O7W 0.85 2.45 2.872(6) 111.5 2_645
O2W H2A O4 0.85 2.14 2.950(6) 158.1 .
O2W H2B O7 0.85 2.13 2.941(6) 158.9 2_645
O3W H3A O6W 0.85 1.93 2.715(6) 152.4 .
O3W H3B O4 0.85 1.78 2.626(6) 175.0 2_645
O6W H6A O5 0.85 1.82 2.656(6) 168.0 2_545
O6W H6B O1 0.85 2.27 2.930(6) 135.1 4_565
O6W H6B O4W 0.85 2.54 3.125(6) 127.1 3

loop_
_geom_torsion_atom_site_label_1
_geom_torsion_atom_site_label_2
_geom_torsion_atom_site_label_3
_geom_torsion_atom_site_label_4
_geom_torsion
_geom_torsion_site_symmetry_1
_geom_torsion_site_symmetry_4
O8 Sr1 Sr2 O3W 104.38(19) . .
O4W Sr1 Sr2 O3W -169.69(13) . .
O5W Sr1 Sr2 O3W 31.63(14) . .
O1 Sr1 Sr2 O3W -69.41(18) 2_545 .
O6 Sr1 Sr2 O3W 115.97(14) . .
O2 Sr1 Sr2 O3W -118.09(19) 4_565 .
O6W Sr1 Sr2 O3W -30.64(13) . .
O1 Sr1 Sr2 O3W -97.10(13) 4_565 .
C16 Sr1 Sr2 O3W -105.99(16) 4_565 .
Sr1 Sr1 Sr2 O3W -86.63(10) 3 .
O8 Sr1 Sr2 O7 -33.97(18) . .
O4W Sr1 Sr2 O7 51.96(13) . .
O5W Sr1 Sr2 O7 -106.72(14) . .
O1 Sr1 Sr2 O7 152.25(18) 2_545 .
O6 Sr1 Sr2 O7 -22.37(14) . .
O2 Sr1 Sr2 O7 103.56(19) 4_565 .
O6W Sr1 Sr2 O7 -168.99(13) . .
O1 Sr1 Sr2 O7 124.55(14) 4_565 .
C16 Sr1 Sr2 O7 115.66(16) 4_565 .
Sr1 Sr1 Sr2 O7 135.02(10) 3 .
O8 Sr1 Sr2 O2W 37.94(19) . .
O4W Sr1 Sr2 O2W 123.88(14) . .
O5W Sr1 Sr2 O2W -34.80(14) . .
O1 Sr1 Sr2 O2W -135.84(18) 2_545 .
O6 Sr1 Sr2 O2W 49.54(15) . .
O2 Sr1 Sr2 O2W 175.48(19) 4_565 .
O6W Sr1 Sr2 O2W -97.07(13) . .
O1 Sr1 Sr2 O2W -163.53(14) 4_565 .
C16 Sr1 Sr2 O2W -172.42(17) 4_565 .
Sr1 Sr1 Sr2 O2W -153.06(10) 3 .
O8 Sr1 Sr2 O3 -120.32(19) . 4_565
O4W Sr1 Sr2 O3 -34.39(13) . 4_565
O5W Sr1 Sr2 O3 166.93(14) . 4_565
O1 Sr1 Sr2 O3 65.90(18) 2_545 4_565
O6 Sr1 Sr2 O3 -108.72(15) . 4_565
O2 Sr1 Sr2 O3 17.21(19) 4_565 4_565
O6W Sr1 Sr2 O3 104.66(13) . 4_565
O1 Sr1 Sr2 O3 38.20(14) 4_565 4_565
C16 Sr1 Sr2 O3 29.31(16) 4_565 4_565
Sr1 Sr1 Sr2 O3 48.67(10) 3 4_565
O8 Sr1 Sr2 O2 -137.5(2) . 4_565
O4W Sr1 Sr2 O2 -51.60(19) . 4_565
O5W Sr1 Sr2 O2 149.72(19) . 4_565
O1 Sr1 Sr2 O2 48.7(2) 2_545 4_565
O6 Sr1 Sr2 O2 -125.9(2) . 4_565
O6W Sr1 Sr2 O2 87.45(18) . 4_565
O1 Sr1 Sr2 O2 20.99(19) 4_565 4_565
C16 Sr1 Sr2 O2 12.1(2) 4_565 4_565
Sr1 Sr1 Sr2 O2 31.46(16) 3 4_565
O8 Sr1 Sr2 O1W -33.0(3) . .
O4W Sr1 Sr2 O1W 52.9(3) . .
O5W Sr1 Sr2 O1W -105.7(3) . .
O1 Sr1 Sr2 O1W 153.2(3) 2_545 .
O6 Sr1 Sr2 O1W -21.4(3) . .
O2 Sr1 Sr2 O1W 104.5(3) 4_565 .
O6W Sr1 Sr2 O1W -168.0(3) . .
O1 Sr1 Sr2 O1W 125.5(3) 4_565 .
C16 Sr1 Sr2 O1W 116.6(3) 4_565 .
Sr1 Sr1 Sr2 O1W 136.0(2) 3 .
O8 Sr1 Sr2 O3 116.2(2) . 2_645
O4W Sr1 Sr2 O3 -157.87(15) . 2_645
O5W Sr1 Sr2 O3 43.45(15) . 2_645
O1 Sr1 Sr2 O3 -57.59(19) 2_545 2_645
O6 Sr1 Sr2 O3 127.79(16) . 2_645
O2 Sr1 Sr2 O3 -106.3(2) 4_565 2_645
O6W Sr1 Sr2 O3 -18.82(14) . 2_645
O1 Sr1 Sr2 O3 -85.28(15) 4_565 2_645
C16 Sr1 Sr2 O3 -94.17(18) 4_565 2_645
Sr1 Sr1 Sr2 O3 -74.81(12) 3 2_645
O4W Sr1 Sr2 O8 85.93(19) . .
O5W Sr1 Sr2 O8 -72.74(19) . .
O1 Sr1 Sr2 O8 -173.8(2) 2_545 .
O6 Sr1 Sr2 O8 11.60(19) . .
O2 Sr1 Sr2 O8 137.5(2) 4_565 .
O6W Sr1 Sr2 O8 -135.02(18) . .
O1 Sr1 Sr2 O8 158.52(19) 4_565 .
C16 Sr1 Sr2 O8 149.6(2) 4_565 .
Sr1 Sr1 Sr2 O8 168.99(16) 3 .
O8 Sr1 Sr2 O1W 178.42(18) . 3_655
O4W Sr1 Sr2 O1W -95.65(13) . 3_655
O5W Sr1 Sr2 O1W 105.68(13) . 3_655
O1 Sr1 Sr2 O1W 4.64(17) 2_545 3_655
O6 Sr1 Sr2 O1W -169.98(14) . 3_655
O2 Sr1 Sr2 O1W -44.05(19) 4_565 3_655
O6W Sr1 Sr2 O1W 43.40(13) . 3_655
O1 Sr1 Sr2 O1W -23.06(13) 4_565 3_655
C16 Sr1 Sr2 O1W -31.95(16) 4_565 3_655
Sr1 Sr1 Sr2 O1W -12.59(9) 3 3_655
O8 Sr1 Sr2 C7 -24.6(2) . .
O4W Sr1 Sr2 C7 61.31(17) . .
O5W Sr1 Sr2 C7 -97.37(17) . .
O1 Sr1 Sr2 C7 161.6(2) 2_545 .
O6 Sr1 Sr2 C7 -13.03(17) . .
O2 Sr1 Sr2 C7 112.9(2) 4_565 .
O6W Sr1 Sr2 C7 -159.64(17) . .
O1 Sr1 Sr2 C7 133.90(17) 4_565 .
C16 Sr1 Sr2 C7 125.01(19) 4_565 .
Sr1 Sr1 Sr2 C7 144.37(14) 3 .
O8 Sr1 Sr2 Sr2 -166.76(17) . 3_655
O4W Sr1 Sr2 Sr2 -80.83(10) . 3_655
O5W Sr1 Sr2 Sr2 120.50(11) . 3_655
O1 Sr1 Sr2 Sr2 19.46(16) 2_545 3_655
O6 Sr1 Sr2 Sr2 -155.16(11) . 3_655
O2 Sr1 Sr2 Sr2 -29.23(17) 4_565 3_655
O6W Sr1 Sr2 Sr2 58.22(10) . 3_655
O1 Sr1 Sr2 Sr2 -8.24(11) 4_565 3_655
C16 Sr1 Sr2 Sr2 -17.13(14) 4_565 3_655
Sr1 Sr1 Sr2 Sr2 2.23(6) 3 3_655
O8 Sr1 O6 C12 -62.4(5) . .
O4W Sr1 O6 C12 -162.7(5) . .
O5W Sr1 O6 C12 28.9(5) . .
O1 Sr1 O6 C12 114.3(5) 2_545 .
O2 Sr1 O6 C12 -111.7(5) 4_565 .
O6W Sr1 O6 C12 37.1(6) . .
O1 Sr1 O6 C12 171.7(4) 4_565 .
C16 Sr1 O6 C12 -147.6(4) 4_565 .
Sr2 Sr1 O6 C12 -69.2(5) . .
Sr1 Sr1 O6 C12 136.8(4) 3 .
O3W Sr2 O7 C7 -27.4(4) . .
O2W Sr2 O7 C7 -85.0(4) . .
O3 Sr2 O7 C7 133.7(4) 4_565 .
O2 Sr2 O7 C7 51.6(3) 4_565 .
O1W Sr2 O7 C7 -161.7(4) . .
O3 Sr2 O7 C7 -133.6(3) 2_645 .
O8 Sr2 O7 C7 -5.8(3) . .
O1W Sr2 O7 C7 110.7(4) 3_655 .
Sr2 Sr2 O7 C7 169.6(3) 3_655 .
Sr1 Sr2 O7 C7 17.9(3) . .
O4W Sr1 O8 C7 2.0(4) . .
O5W Sr1 O8 C7 -144.7(4) . .
O6 Sr1 O8 C7 -66.7(4) . .
O2 Sr1 O8 C7 78.8(4) 4_565 .
O6W Sr1 O8 C7 145.7(4) . .
C16 Sr1 O8 C7 78.7(4) 4_565 .
Sr2 Sr1 O8 C7 103.7(4) . .
Sr1 Sr1 O8 C7 86.0(4) 3 .
O4W Sr1 O8 Sr2 -101.66(16) . .
O5W Sr1 O8 Sr2 111.63(16) . .
O6 Sr1 O8 Sr2 -170.36(16) . .
O2 Sr1 O8 Sr2 -24.93(14) 4_565 .
O6W Sr1 O8 Sr2 41.99(16) . .
C16 Sr1 O8 Sr2 -24.96(17) 4_565 .
Sr1 Sr1 O8 Sr2 -17.7(3) 3 .
O3W Sr2 O8 C7 167.1(3) . .
O7 Sr2 O8 C7 5.7(3) . .
O2W Sr2 O8 C7 90.9(3) . .
O3 Sr2 O8 C7 -49.3(4) 4_565 .
O2 Sr2 O8 C7 -103.1(3) 4_565 .
O1W Sr2 O8 C7 36.5(4) . .
O3 Sr2 O8 C7 124.3(3) 2_645 .
O1W Sr2 O8 C7 -131.1(3) 3_655 .
Sr1 Sr2 O8 C7 -128.8(4) . .
O3W Sr2 O8 Sr1 -64.11(16) . .
O7 Sr2 O8 Sr1 134.5(2) . .
O2W Sr2 O8 Sr1 -140.25(19) . .
O3 Sr2 O8 Sr1 79.5(2) 4_565 .
O2 Sr2 O8 Sr1 25.67(14) 4_565 .
O1W Sr2 O8 Sr1 165.32(14) . .
O3 Sr2 O8 Sr1 -106.91(19) 2_645 .
O1W Sr2 O8 Sr1 -2.3(3) 3_655 .
C7 Sr2 O8 Sr1 128.8(4) . .
O3W Sr2 O1W Sr2 83.62(16) . 3_655
O7 Sr2 O1W Sr2 -148.60(13) . 3_655
O2W Sr2 O1W Sr2 135.32(14) . 3_655
O3 Sr2 O1W Sr2 -51.88(11) 4_565 3_655
O2 Sr2 O1W Sr2 -76.6(2) 4_565 3_655
O3 Sr2 O1W Sr2 53.00(11) 2_645 3_655
O8 Sr2 O1W Sr2 -171.57(11) . 3_655
O1W Sr2 O1W Sr2 0.0 3_655 3_655
C7 Sr2 O1W Sr2 -156.42(13) . 3_655
Sr1 Sr2 O1W Sr2 -149.55(17) . 3_655
C3 C1 C2 C4 -2.4(9) . .
C3 C1 C2 C16 172.2(6) . .
C2 C1 C3 C5 0.2(10) . .
C1 C2 C4 C6 1.7(8) . .
C16 C2 C4 C6 -172.4(5) . .
C1 C2 C4 C8 -173.5(5) . .
C16 C2 C4 C8 12.4(9) . .
C1 C3 C5 C6 2.6(10) . .
C3 C5 C6 C4 -3.3(10) . .
C3 C5 C6 C7 174.0(6) . .
C2 C4 C6 C5 1.1(8) . .
C8 C4 C6 C5 176.4(5) . .
C2 C4 C6 C7 -176.0(5) . .
C8 C4 C6 C7 -0.8(9) . .
Sr2 O7 C7 O8 11.5(6) . .
Sr2 O7 C7 C6 -162.6(4) . .
Sr1 O8 C7 O7 -125.2(5) . .
Sr2 O8 C7 O7 -10.5(6) . .
Sr1 O8 C7 C6 48.8(6) . .
Sr2 O8 C7 C6 163.6(5) . .
Sr1 O8 C7 Sr2 -114.7(3) . .
C5 C6 C7 O7 49.7(8) . .
C4 C6 C7 O7 -133.1(6) . .
C5 C6 C7 O8 -124.7(6) . .
C4 C6 C7 O8 52.5(8) . .
C5 C6 C7 Sr2 -15.1(19) . .
C4 C6 C7 Sr2 162.1(13) . .
O3W Sr2 C7 O7 156.8(3) . .
O2W Sr2 C7 O7 88.1(4) . .
O3 Sr2 C7 O7 -50.1(4) 4_565 .
O2 Sr2 C7 O7 -124.0(4) 4_565 .
O1W Sr2 C7 O7 19.0(4) . .
O3 Sr2 C7 O7 76.7(5) 2_645 .
O8 Sr2 C7 O7 169.5(6) . .
O1W Sr2 C7 O7 -111.1(4) 3_655 .
Sr2 Sr2 C7 O7 -16.6(5) 3_655 .
Sr1 Sr2 C7 O7 -157.8(4) . .
O3W Sr2 C7 O8 -12.7(3) . .
O7 Sr2 C7 O8 -169.5(6) . .
O2W Sr2 C7 O8 -81.4(3) . .
O3 Sr2 C7 O8 140.4(3) 4_565 .
O2 Sr2 C7 O8 66.4(3) 4_565 .
O1W Sr2 C7 O8 -150.6(3) . .
O3 Sr2 C7 O8 -92.8(4) 2_645 .
O1W Sr2 C7 O8 79.3(4) 3_655 .
Sr2 Sr2 C7 O8 173.9(2) 3_655 .
Sr1 Sr2 C7 O8 32.6(3) . .
O3W Sr2 C7 C6 -129.5(16) . .
O7 Sr2 C7 C6 73.7(16) . .
O2W Sr2 C7 C6 161.7(16) . .
O3 Sr2 C7 C6 23.6(16) 4_565 .
O2 Sr2 C7 C6 -50.4(16) 4_565 .
O1W Sr2 C7 C6 92.6(16) . .
O3 Sr2 C7 C6 150.3(14) 2_645 .
O8 Sr2 C7 C6 -116.8(17) . .
O1W Sr2 C7 C6 -37.5(17) 3_655 .
Sr2 Sr2 C7 C6 57.1(17) 3_655 .
Sr1 Sr2 C7 C6 -84.2(16) . .
C2 C4 C8 C10 -117.2(6) . .
C6 C4 C8 C10 67.7(7) . .
C2 C4 C8 C11 65.1(7) . .
C6 C4 C8 C11 -110.0(6) . .
Sr2 O3 C9 O4 -127.9(5) 4_566 .
Sr2 O3 C9 O4 12.8(8) 2_655 .
Sr2 O3 C9 C10 49.2(7) 4_566 .
Sr2 O3 C9 C10 -170.1(3) 2_655 .
C11 C8 C10 C14 2.2(8) . .
C4 C8 C10 C14 -175.5(5) . .
C11 C8 C10 C9 -179.4(5) . .
C4 C8 C10 C9 2.8(8) . .
O4 C9 C10 C14 49.4(7) . .
O3 C9 C10 C14 -127.9(6) . .
O4 C9 C10 C8 -128.9(6) . .
O3 C9 C10 C8 53.7(7) . .
C10 C8 C11 C13 -0.7(8) . .
C4 C8 C11 C13 177.1(5) . .
C10 C8 C11 C12 -177.1(5) . .
C4 C8 C11 C12 0.7(8) . .
Sr1 O6 C12 O5 -134.3(5) . .
Sr1 O6 C12 C11 45.7(7) . .
C13 C11 C12 O6 -124.8(6) . .
C8 C11 C12 O6 51.6(8) . .
C13 C11 C12 O5 55.2(7) . .
C8 C11 C12 O5 -128.4(6) . .
C8 C11 C13 C15 -0.8(8) . .
C12 C11 C13 C15 175.8(5) . .
C8 C10 C14 C15 -2.4(8) . .
C9 C10 C14 C15 179.2(5) . .
C10 C14 C15 C13 0.9(9) . .
C11 C13 C15 C14 0.7(9) . .
Sr2 O2 C16 O1 -133.1(6) 4_566 .
Sr1 O2 C16 O1 5.0(7) 4_566 .
Sr2 O2 C16 C2 45.3(9) 4_566 .
Sr1 O2 C16 C2 -176.5(4) 4_566 .
Sr2 O2 C16 Sr1 -138.2(6) 4_566 4_566
Sr1 O1 C16 O2 173.2(6) 2 .
Sr1 O1 C16 O2 -4.8(6) 4_566 .
Sr1 O1 C16 C2 -5.3(13) 2 .
Sr1 O1 C16 C2 176.7(5) 4_566 .
Sr1 O1 C16 Sr1 178.0(10) 2 4_566
C1 C2 C16 O2 -126.4(6) . .
C4 C2 C16 O2 47.9(8) . .
C1 C2 C16 O1 52.1(8) . .
C4 C2 C16 O1 -133.5(6) . .
